data_4080662
loop_
_publ_author_name
'Sudhakar, Pagidi'
'Mukherjee, Sanjoy'
'Thilagar, Pakkirisamy'

_publ_section_title
;
 Revisiting Borylanilines: Unique Solid-State Structures and Insight into
 Photophysical Properties
;
_journal_issue 10
_journal_name_full Organometallics
_journal_page_first 3129
_journal_paper_doi 10.1021/om301197f
_journal_volume 32
_journal_year 2013
_chemical_formula_sum 'C24 H28 B N'
_chemical_formula_weight 341.28
_chemical_name_systematic
;
 ?
;
_space_group_IT_number 15
_symmetry_cell_setting monoclinic
_symmetry_space_group_name_Hall '-C 2yc'
_symmetry_space_group_name_H-M 'C 1 2/c 1'
_atom_sites_solution_hydrogens geom
_atom_sites_solution_primary direct
_atom_sites_solution_secondary difmap
_audit_creation_method SHELXL-97
_cell_angle_alpha 90.00
_cell_angle_beta 100.352(4)
_cell_angle_gamma 90.00
_cell_formula_units_Z 4
_cell_length_a 12.7564(13)
_cell_length_b 9.8867(10)
_cell_length_c 16.1989(15)
_cell_measurement_reflns_used 9928
_cell_measurement_temperature 296(2)
_cell_measurement_theta_max 30.51
_cell_measurement_theta_min 2.56
_cell_volume 2009.7(3)
_computing_cell_refinement 'bruker saint'
_computing_data_collection 'Bruker Kappa Apex ccd'
_computing_data_reduction 'bruker saint'
_computing_molecular_graphics ORTEP-III
_computing_publication_material WinGXv1.80.05
_computing_structure_refinement 'SHELXL-97 (Sheldrick, 2008)'
_computing_structure_solution SHELXS-97
_diffrn_ambient_temperature 296(2)
_diffrn_detector_area_resol_mean 0.3
_diffrn_measured_fraction_theta_full 0.991
_diffrn_measured_fraction_theta_max 0.991
_diffrn_measurement_device_type 'Bruker kappa apex ccd'
_diffrn_measurement_method '\f and \w scans'
_diffrn_radiation_monochromator graphite
_diffrn_radiation_source 'fine-focus sealed tube'
_diffrn_radiation_type MoK\a
_diffrn_radiation_wavelength 0.71073
_diffrn_reflns_av_R_equivalents 0.0282
_diffrn_reflns_av_sigmaI/netI 0.0201
_diffrn_reflns_limit_h_max 18
_diffrn_reflns_limit_h_min -18
_diffrn_reflns_limit_k_max 11
_diffrn_reflns_limit_k_min -14
_diffrn_reflns_limit_l_max 23
_diffrn_reflns_limit_l_min -21
_diffrn_reflns_number 19787
_diffrn_reflns_theta_full 30.53
_diffrn_reflns_theta_max 30.53
_diffrn_reflns_theta_min 2.56
_exptl_absorpt_coefficient_mu 0.064
_exptl_absorpt_correction_T_max 0.9949
_exptl_absorpt_correction_T_min 0.9937
_exptl_absorpt_correction_type multi-scan
_exptl_absorpt_process_details sadabs
_exptl_crystal_colour colorless
_exptl_crystal_density_diffrn 1.128
_exptl_crystal_density_method 'not measured'
_exptl_crystal_description prism
_exptl_crystal_F_000 736
_exptl_crystal_size_max 0.10
_exptl_crystal_size_mid 0.09
_exptl_crystal_size_min 0.08
_refine_diff_density_max 0.403
_refine_diff_density_min -0.255
_refine_diff_density_rms 0.050
_refine_ls_extinction_method none
_refine_ls_goodness_of_fit_ref 1.041
_refine_ls_hydrogen_treatment constr
_refine_ls_matrix_type full
_refine_ls_number_parameters 123
_refine_ls_number_reflns 3057
_refine_ls_number_restraints 0
_refine_ls_restrained_S_all 1.041
_refine_ls_R_factor_all 0.0524
_refine_ls_R_factor_gt 0.0469
_refine_ls_shift/su_max 0.000
_refine_ls_shift/su_mean 0.000
_refine_ls_structure_factor_coef Fsqd
_refine_ls_weighting_details 'calc w=1/[\s^2^(Fo^2^)+(0.0793P)^2^+1.2182P] where P=(Fo^2^+2Fc^2^)/3'
_refine_ls_weighting_scheme calc
_refine_ls_wR_factor_gt 0.1347
_refine_ls_wR_factor_ref 0.1398
_reflns_number_gt 2697
_reflns_number_total 3057
_reflns_threshold_expression >2sigma(I)
_cod_data_source_file om301197f_si_002.cif
_cod_data_source_block 1
_cod_depositor_comments
;
The following automatic conversions were performed:

'_exptl_absorpt_correction_type' value 'Multi-scan' changed to
'multi-scan' according to
/home/saulius/struct/CIF-dictionaries/cif_core.dic dictionary named
'cif_core.dic' version 2.3.1 from 2005-06-27.

Automatic conversion script
Id: cif_fix_values 1891 2012-01-12 08:04:46Z andrius 
;
_cod_original_sg_symbol_H-M C2/c
_cod_database_code 4080662

loop_
_symmetry_equiv_pos_as_xyz
'x, y, z'
'-x, y, -z+1/2'
'x+1/2, y+1/2, z'
'-x+1/2, y+1/2, -z+1/2'
'-x, -y, -z'
'x, -y, z-1/2'
'-x+1/2, -y+1/2, -z'
'x+1/2, -y+1/2, z-1/2'

loop_
_atom_site_label
_atom_site_type_symbol
_atom_site_fract_x
_atom_site_fract_y
_atom_site_fract_z
_atom_site_U_iso_or_equiv
_atom_site_adp_type
_atom_site_occupancy
_atom_site_symmetry_multiplicity
_atom_site_calc_flag
_atom_site_refinement_flags
N1 N 0.0000 0.04575(13) 0.2500 0.0392(4) Uani 1 2 d S
H1 H 0.0347 0.0205 0.2893 0.059 Uiso 1 1 calc R
B1 B 0.0000 0.62668(14) 0.2500 0.0150(2) Uani 1 2 d S
C1 C 0.0000 0.47112(12) 0.2500 0.0161(2) Uani 1 2 d S
C2 C 0.05769(7) 0.39562(9) 0.31709(6) 0.01831(19) Uani 1 1 d .
H2 H 0.0959 0.4416 0.3629 0.022 Uiso 1 1 calc R
C3 C 0.05937(8) 0.25592(10) 0.31716(6) 0.0214(2) Uani 1 1 d .
H3 H 0.0999 0.2097 0.3618 0.026 Uiso 1 1 calc R
C4 C 0.0000 0.18358(13) 0.2500 0.0226(3) Uani 1 2 d S
C5 C 0.04635(7) 0.70719(9) 0.33352(5) 0.01542(18) Uani 1 1 d .
C6 C -0.00047(7) 0.69868(9) 0.40585(6) 0.01779(19) Uani 1 1 d .
C7 C 0.03935(8) 0.77579(10) 0.47697(6) 0.0210(2) Uani 1 1 d .
H7 H 0.0067 0.7692 0.5237 0.025 Uiso 1 1 calc R
C8 C 0.12586(8) 0.86174(10) 0.48010(6) 0.0216(2) Uani 1 1 d .
C9 C 0.17496(8) 0.86629(10) 0.41011(6) 0.0219(2) Uani 1 1 d .
H9 H 0.2346 0.9209 0.4115 0.026 Uiso 1 1 calc R
C10 C 0.13736(7) 0.79128(9) 0.33793(6) 0.01840(19) Uani 1 1 d .
C11 C -0.09592(8) 0.60969(11) 0.41032(6) 0.0240(2) Uani 1 1 d .
H11A H -0.0768 0.5429 0.4534 0.036 Uiso 1 1 calc R
H11B H -0.1182 0.5655 0.3573 0.036 Uiso 1 1 calc R
H11C H -0.1532 0.6642 0.4231 0.036 Uiso 1 1 calc R
C12 C 0.16672(9) 0.94563(12) 0.55672(7) 0.0309(3) Uani 1 1 d .
H12A H 0.1230 0.9304 0.5983 0.046 Uiso 1 1 calc R
H12B H 0.1642 1.0396 0.5417 0.046 Uiso 1 1 calc R
H12C H 0.2389 0.9203 0.5790 0.046 Uiso 1 1 calc R
C13 C 0.19866(8) 0.79806(12) 0.26670(7) 0.0273(2) Uani 1 1 d .
H13A H 0.2570 0.8601 0.2808 0.041 Uiso 1 1 calc R
H13B H 0.1523 0.8285 0.2168 0.041 Uiso 1 1 calc R
H13C H 0.2256 0.7099 0.2572 0.041 Uiso 1 1 calc R

loop_
_atom_site_aniso_label
_atom_site_aniso_U_11
_atom_site_aniso_U_22
_atom_site_aniso_U_33
_atom_site_aniso_U_23
_atom_site_aniso_U_13
_atom_site_aniso_U_12
N1 0.0619(10) 0.0138(6) 0.0402(8) 0.000 0.0048(7) 0.000
B1 0.0133(5) 0.0147(6) 0.0176(6) 0.000 0.0044(4) 0.000
C1 0.0178(5) 0.0138(5) 0.0170(5) 0.000 0.0036(4) 0.000
C2 0.0205(4) 0.0164(4) 0.0181(4) 0.0010(3) 0.0039(3) 0.0003(3)
C3 0.0261(4) 0.0166(4) 0.0224(4) 0.0047(3) 0.0073(3) 0.0029(3)
C4 0.0294(7) 0.0136(5) 0.0275(7) 0.000 0.0127(5) 0.000
C5 0.0157(4) 0.0129(4) 0.0176(4) 0.0003(3) 0.0031(3) -0.0006(3)
C6 0.0177(4) 0.0178(4) 0.0180(4) 0.0002(3) 0.0036(3) -0.0026(3)
C7 0.0227(4) 0.0233(4) 0.0172(4) -0.0018(3) 0.0043(3) -0.0004(3)
C8 0.0213(4) 0.0197(4) 0.0217(4) -0.0037(3) -0.0015(3) 0.0007(3)
C9 0.0187(4) 0.0192(4) 0.0268(5) -0.0027(3) 0.0014(3) -0.0053(3)
C10 0.0169(4) 0.0168(4) 0.0221(4) -0.0003(3) 0.0050(3) -0.0022(3)
C11 0.0240(4) 0.0281(5) 0.0216(4) -0.0002(4) 0.0086(3) -0.0088(4)
C12 0.0329(5) 0.0289(5) 0.0271(5) -0.0105(4) -0.0049(4) -0.0003(4)
C13 0.0225(5) 0.0326(5) 0.0293(5) -0.0033(4) 0.0116(4) -0.0094(4)

loop_
_atom_type_symbol
_atom_type_description
_atom_type_scat_dispersion_real
_atom_type_scat_dispersion_imag
_atom_type_scat_source
C C 0.0033 0.0016 'International Tables Vol C Tables 4.2.6.8 and 6.1.1.4'
H H 0.0000 0.0000 'International Tables Vol C Tables 4.2.6.8 and 6.1.1.4'
B B 0.0013 0.0007 'International Tables Vol C Tables 4.2.6.8 and 6.1.1.4'
N N 0.0061 0.0033 'International Tables Vol C Tables 4.2.6.8 and 6.1.1.4'

loop_
_geom_angle_atom_site_label_1
_geom_angle_atom_site_label_2
_geom_angle_atom_site_label_3
_geom_angle
_geom_angle_site_symmetry_1
_geom_angle_site_symmetry_3
C1 B1 C5 120.05(5) . .
C1 B1 C5 120.05(5) . 2
C5 B1 C5 119.89(10) . 2
C2 C1 C2 116.14(11) 2 .
C2 C1 B1 121.93(6) 2 .
C2 C1 B1 121.93(6) . .
C3 C2 C1 122.36(9) . .
C2 C3 C4 120.16(9) . .
N1 C4 C3 120.61(6) . .
N1 C4 C3 120.61(6) . 2
C3 C4 C3 118.77(12) . 2
C6 C5 C10 117.25(8) . .
C6 C5 B1 121.95(7) . .
C10 C5 B1 120.80(7) . .
C7 C6 C5 120.44(8) . .
C7 C6 C11 116.96(8) . .
C5 C6 C11 122.59(8) . .
C8 C7 C6 122.21(9) . .
C7 C8 C9 117.52(9) . .
C7 C8 C12 121.53(9) . .
C9 C8 C12 120.94(9) . .
C8 C9 C10 121.91(9) . .
C9 C10 C5 120.58(8) . .
C9 C10 C13 118.07(8) . .
C5 C10 C13 121.31(8) . .

loop_
_geom_bond_atom_site_label_1
_geom_bond_atom_site_label_2
_geom_bond_distance
_geom_bond_site_symmetry_2
N1 C4 1.3626(18) .
B1 C1 1.5379(18) .
B1 C5 1.5893(11) .
B1 C5 1.5893(11) 2
C1 C2 1.4116(11) 2
C1 C2 1.4116(11) .
C2 C3 1.3813(13) .
C3 C4 1.4045(12) .
C4 C3 1.4045(12) 2
C5 C6 1.4101(12) .
C5 C10 1.4193(12) .
C6 C7 1.3987(13) .
C6 C11 1.5144(13) .
C7 C8 1.3865(14) .
C8 C9 1.3911(14) .
C8 C12 1.5059(14) .
C9 C10 1.3947(13) .
C10 C13 1.5073(13) .
